data_7243184
loop_
_publ_author_name
'Breton, Logan S.'
'Smith, Mark D.'
'zur Loye, Hans-Conrad'

_publ_section_title
;
 Trends in rare earth thiophosphate syntheses: Rb3Ln(PS4)2 (Ln = La, Ce,
 Pr), Rb3&#x2212;xNaxLn(PS4)2 (Ln = Ce, Pr; x = 0.50, 0.55), and RbEuPS4
 obtained by molten flux crystal growth
;
_journal_issue 30
_journal_name_full CrystEngComm
_journal_page_first 5241
_journal_page_last 5248
_journal_paper_doi 10.1039/D1CE00703C
_journal_volume 23
_journal_year 2021
_chemical_absolute_configuration twin
_chemical_formula_moiety 'Ce P2 Rb3 S8'
_chemical_formula_sum 'Ce P2 Rb3 S8'
_chemical_formula_weight 714.95
_chemical_name_systematic 'Rubidium Cerium Thiophosphate'
_chemical_properties_physical Air-sensitive,Moisture-sensitive
_space_group_crystal_system monoclinic
_space_group_IT_number 4
_space_group_name_Hall 'P 2yb'
_space_group_name_H-M_alt 'P 1 21 1'
_atom_sites_solution_primary dual
_atom_sites_solution_secondary difmap
_audit_creation_method SHELXL-2018/3
_audit_update_record
;
2021-05-19 deposited with the CCDC.	2021-07-05 downloaded from the CCDC.
;
_cell_angle_alpha 90
_cell_angle_beta 90.241(2)
_cell_angle_gamma 90
_cell_formula_units_Z 2
_cell_length_a 9.8512(6)
_cell_length_b 6.7530(4)
_cell_length_c 11.4321(7)
_cell_measurement_reflns_used 9968
_cell_measurement_temperature 301(2)
_cell_measurement_theta_max 32.461
_cell_measurement_theta_min 2.724
_cell_volume 760.52(8)
_computing_cell_refinement 'SAINT+ Ver. 8.40B (Bruker, 2019)'
_computing_data_collection 'Bruker APEX3 v2019.11-0 (Bruker, 2019)'
_computing_data_reduction 'SAINT+ Ver. 8.40B (Bruker, 2019)'
_computing_molecular_graphics 'OLEX2 (Dolomanov et al., 2009)'
_computing_publication_material 'OLEX2 (Dolomanov et al., 2009)'
_computing_structure_refinement 'SHELXL-2018/3 (Sheldrick, 2018)'
_computing_structure_solution 'XT (Sheldrick, 2015)'
_diffrn_ambient_temperature 301(2)
_diffrn_detector_area_resol_mean 7.39
_diffrn_measured_fraction_theta_full 0.999
_diffrn_measured_fraction_theta_max 0.987
_diffrn_measurement_device_type 'Bruker D8 QUEST'
_diffrn_measurement_method '\w and \f scans'
_diffrn_radiation_type MoK\a
_diffrn_radiation_wavelength 0.71073
_diffrn_reflns_av_R_equivalents 0.0368
_diffrn_reflns_av_unetI/netI 0.0205
_diffrn_reflns_Laue_measured_fraction_full 0.999
_diffrn_reflns_Laue_measured_fraction_max 0.987
_diffrn_reflns_limit_h_max 14
_diffrn_reflns_limit_h_min -14
_diffrn_reflns_limit_k_max 10
_diffrn_reflns_limit_k_min -9
_diffrn_reflns_limit_l_max 17
_diffrn_reflns_limit_l_min -17
_diffrn_reflns_number 51419
_diffrn_reflns_point_group_measured_fraction_full 1.000
_diffrn_reflns_point_group_measured_fraction_max 0.987
_diffrn_reflns_theta_full 25.242
_diffrn_reflns_theta_max 32.597
_diffrn_reflns_theta_min 2.067
_diffrn_source 'microfocus sealed X-ray tube'
_exptl_absorpt_coefficient_mu 13.800
_exptl_absorpt_correction_T_max 0.1034
_exptl_absorpt_correction_T_min 0.0529
_exptl_absorpt_correction_type multi-scan
_exptl_absorpt_process_details
; 
Krause, L., Herbst-Irmer, R., Sheldrick G.M. & Stalke D., 
 J. Appl. Cryst. 48 (2015) 3-10. 
;
_exptl_crystal_colour yellow
_exptl_crystal_density_diffrn 3.122
_exptl_crystal_description irregular
_exptl_crystal_F_000 654
_exptl_crystal_preparation Luminescent
_exptl_crystal_size_max 0.080
_exptl_crystal_size_mid 0.040
_exptl_crystal_size_min 0.020
_refine_diff_density_max 0.767
_refine_diff_density_min -0.724
_refine_diff_density_rms 0.107
_refine_ls_abs_structure_details
; 
 Twinning involves inversion, so Flack parameter cannot be determined 
;
_refine_ls_extinction_method none
_refine_ls_goodness_of_fit_ref 1.157
_refine_ls_hydrogen_treatment undef
_refine_ls_matrix_type full
_refine_ls_number_parameters 134
_refine_ls_number_reflns 5434
_refine_ls_number_restraints 1
_refine_ls_restrained_S_all 1.157
_refine_ls_R_factor_all 0.0302
_refine_ls_R_factor_gt 0.0262
_refine_ls_shift/su_max 0.001
_refine_ls_shift/su_mean 0.000
_refine_ls_structure_factor_coef Fsqd
_refine_ls_weighting_details 'w=1/[\s^2^(Fo^2^)+(0.0146P)^2^+1.0287P] where P=(Fo^2^+2Fc^2^)/3'
_refine_ls_weighting_scheme calc
_refine_ls_wR_factor_gt 0.0503
_refine_ls_wR_factor_ref 0.0515
_reflns_Friedel_coverage 0.865
_reflns_Friedel_fraction_full 1.000
_reflns_Friedel_fraction_max 0.987
_reflns_number_gt 5082
_reflns_number_total 5434
_reflns_threshold_expression 'I > 2\s(I)'
_cod_data_source_file d1ce00703c2.cif
_cod_data_source_block lb2014a_1_p21
_cod_depositor_comments 'Adding full bibliography for 7243182--7243187.cif.'
_cod_original_sg_symbol_H-M 'P 21'
_cod_database_code 7243184
_shelx_shelxl_version_number 2018/3
_shelx_space_group_comment
; 
The symmetry employed for this shelxl refinement is uniquely defined 
by the following loop, which should always be used as a source of 
symmetry information in preference to the above space-group names. 
They are only intended as comments. 
;
_shelx_estimated_absorpt_t_min 0.405
_shelx_estimated_absorpt_t_max 0.770

loop_
_space_group_symop_operation_xyz
'x, y, z'
'-x, y+1/2, -z'

loop_
_atom_site_label
_atom_site_type_symbol
_atom_site_fract_x
_atom_site_fract_y
_atom_site_fract_z
_atom_site_U_iso_or_equiv
_atom_site_adp_type
_atom_site_occupancy
_atom_site_site_symmetry_order
_atom_site_calc_flag
_atom_site_refinement_flags_posn
_atom_site_refinement_flags_adp
_atom_site_refinement_flags_occupancy
_atom_site_disorder_assembly
_atom_site_disorder_group
Ce1 Ce 0.61313(3) 0.7348(3) 0.34989(3) 0.02826(7) Uani 1 1 d . . . . .
Rb2 Rb 0.09982(5) 0.2300(4) 0.15177(4) 0.02954(11) Uani 1 1 d . . . . .
Rb3 Rb 0.66151(7) 0.2359(4) 0.06507(6) 0.04692(16) Uani 1 1 d . . . . .
Rb4 Rb 0.86004(7) 0.2337(5) 0.58714(6) 0.04849(16) Uani 1 1 d . . . . .
S1 S 0.4120(6) -0.0128(6) 0.2296(5) 0.0386(12) Uani 1 1 d . . . . .
S2 S 0.23590(13) 0.2391(8) 0.43083(12) 0.0283(2) Uani 1 1 d . . . . .
S3 S 0.4145(7) 0.4775(5) 0.2337(5) 0.0408(13) Uani 1 1 d . . . . .
S4A S 0.5690(7) 0.1818(8) 0.4461(5) 0.0291(5) Uani 0.688(12) 1 d . . P . .
S4B S 0.5662(15) 0.2948(19) 0.4507(12) 0.0291(5) Uani 0.312(12) 1 d . . P . .
S5 S 0.70579(14) 0.7356(9) 0.08490(12) 0.0326(3) Uani 1 1 d . . . . .
S6 S 0.8536(6) 0.4929(4) 0.2954(6) 0.0308(10) Uani 1 1 d . . . . .
S7 S 0.8525(6) 0.9807(4) 0.2930(6) 0.0333(10) Uani 1 1 d . . . . .
S8 S 1.05603(13) 0.7352(9) 0.10882(12) 0.0323(3) Uani 1 1 d . . . . .
P1 P 0.40820(12) 0.2319(8) 0.33408(11) 0.0256(2) Uani 1 1 d . . . . .
P2 P 0.87572(13) 0.7339(8) 0.18864(11) 0.0249(2) Uani 1 1 d . . . . .

loop_
_atom_site_aniso_label
_atom_site_aniso_U_11
_atom_site_aniso_U_22
_atom_site_aniso_U_33
_atom_site_aniso_U_23
_atom_site_aniso_U_13
_atom_site_aniso_U_12
Ce1 0.02324(11) 0.03958(16) 0.02198(11) 0.0002(5) 0.00074(10) -0.0003(6)
Rb2 0.0314(2) 0.0292(3) 0.0281(2) 0.0000(8) 0.0007(2) -0.0031(8)
Rb3 0.0517(3) 0.0322(3) 0.0569(4) -0.0039(12) 0.0170(3) -0.0056(11)
Rb4 0.0451(3) 0.0377(3) 0.0625(4) -0.0024(14) -0.0199(3) 0.0028(12)
S1 0.046(3) 0.0364(18) 0.033(2) -0.0015(17) 0.000(2) 0.0165(18)
S2 0.0230(5) 0.0356(7) 0.0263(5) -0.003(2) 0.0012(4) 0.000(2)
S3 0.067(4) 0.0232(15) 0.032(2) 0.0016(15) 0.002(2) -0.0160(19)
S4A 0.0225(7) 0.0371(11) 0.0278(9) -0.0139(17) -0.0026(6) 0.0067(14)
S4B 0.0225(7) 0.0371(11) 0.0278(9) -0.0139(17) -0.0026(6) 0.0067(14)
S5 0.0288(6) 0.0360(7) 0.0329(6) 0.002(3) -0.0010(5) -0.006(2)
S6 0.038(3) 0.0193(13) 0.036(2) -0.0008(13) 0.007(2) 0.0079(14)
S7 0.036(3) 0.0263(14) 0.037(2) -0.0108(15) 0.007(2) 0.0023(15)
S8 0.0274(6) 0.0344(7) 0.0351(6) -0.006(2) 0.0069(5) 0.004(2)
P1 0.0247(5) 0.0296(6) 0.0227(5) 0.000(2) 0.0009(4) -0.001(2)
P2 0.0261(5) 0.0210(5) 0.0275(5) -0.005(2) 0.0044(4) -0.001(2)

loop_
_atom_type_symbol
_atom_type_description
_atom_type_scat_dispersion_real
_atom_type_scat_dispersion_imag
_atom_type_scat_source
P P 0.1023 0.0942 'International Tables Vol C Tables 4.2.6.8 and 6.1.1.4'
S S 0.1246 0.1234 'International Tables Vol C Tables 4.2.6.8 and 6.1.1.4'
Rb Rb -0.9393 2.9676 'International Tables Vol C Tables 4.2.6.8 and 6.1.1.4'
Ce Ce -0.2486 2.6331 'International Tables Vol C Tables 4.2.6.8 and 6.1.1.4'

loop_
_geom_angle_atom_site_label_1
_geom_angle_atom_site_label_2
_geom_angle_atom_site_label_3
_geom_angle
_geom_angle_site_symmetry_1
_geom_angle_site_symmetry_3
_geom_angle_publ_flag
S2 Ce1 S4B 68.6(3) 2_656 2_656 ?
S2 Ce1 S3 137.23(14) 2_656 . ?
S4B Ce1 S3 91.8(3) 2_656 . ?
S2 Ce1 S6 77.25(14) 2_656 . ?
S4B Ce1 S6 137.1(3) 2_656 . ?
S3 Ce1 S6 96.38(19) . . ?
S2 Ce1 S1 137.38(15) 2_656 1_565 ?
S4B Ce1 S1 82.9(3) 2_656 1_565 ?
S3 Ce1 S1 71.66(5) . 1_565 ?
S6 Ce1 S1 139.55(17) . 1_565 ?
S2 Ce1 S7 77.24(15) 2_656 . ?
S4B Ce1 S7 125.4(3) 2_656 . ?
S3 Ce1 S7 139.83(17) . . ?
S6 Ce1 S7 67.82(4) . . ?
S1 Ce1 S7 96.18(19) 1_565 . ?
S2 Ce1 S4A 68.46(13) 2_656 2_656 ?
S4B Ce1 S4A 14.90(16) 2_656 2_656 ?
S3 Ce1 S4A 83.11(17) . 2_656 ?
S6 Ce1 S4A 126.02(16) . 2_656 ?
S1 Ce1 S4A 91.66(18) 1_565 2_656 ?
S7 Ce1 S4A 136.47(17) . 2_656 ?
S2 Ce1 S5 132.51(4) 2_656 . ?
S4B Ce1 S5 157.6(3) 2_656 . ?
S3 Ce1 S5 76.24(14) . . ?
S6 Ce1 S5 64.11(14) . . ?
S1 Ce1 S5 75.46(14) 1_565 . ?
S7 Ce1 S5 63.61(14) . . ?
S4A Ce1 S5 158.23(13) 2_656 . ?
S2 Ce1 P2 94.89(4) 2_656 . ?
S4B Ce1 P2 161.6(3) 2_656 . ?
S3 Ce1 P2 106.20(14) . . ?
S6 Ce1 P2 38.76(13) . . ?
S1 Ce1 P2 106.10(14) 1_565 . ?
S7 Ce1 P2 39.04(12) . . ?
S4A Ce1 P2 161.73(13) 2_656 . ?
S5 Ce1 P2 37.62(3) . . ?
S2 Ce1 S4B 77.0(3) 2_656 . ?
S4B Ce1 S4B 76.1(3) 2_656 . ?
S3 Ce1 S4B 61.2(3) . . ?
S6 Ce1 S4B 71.4(3) . . ?
S1 Ce1 S4B 127.1(3) 1_565 . ?
S7 Ce1 S4B 135.4(3) . . ?
S4A Ce1 S4B 61.3(2) 2_656 . ?
S5 Ce1 S4B 112.7(3) . . ?
P2 Ce1 S4B 108.9(2) . . ?
S2 Ce1 S4A 76.55(15) 2_656 1_565 ?
S4B Ce1 S4A 61.5(2) 2_656 1_565 ?
S3 Ce1 S4A 127.97(18) . 1_565 ?
S6 Ce1 S4A 134.20(16) . 1_565 ?
S1 Ce1 S4A 61.92(16) 1_565 1_565 ?
S7 Ce1 S4A 70.15(15) . 1_565 ?
S4A Ce1 S4A 76.32(10) 2_656 1_565 ?
S5 Ce1 S4A 111.25(16) . 1_565 ?
P2 Ce1 S4A 108.00(14) . 1_565 ?
S4B Ce1 S4A 135.87(14) . 1_565 ?
S2 Ce1 Rb3 123.34(10) 2_656 . ?
S4B Ce1 Rb3 134.6(3) 2_656 . ?
S3 Ce1 Rb3 48.09(14) . . ?
S6 Ce1 Rb3 51.20(12) . . ?
S1 Ce1 Rb3 99.26(11) 1_565 . ?
S7 Ce1 Rb3 99.57(10) . . ?
S4A Ce1 Rb3 121.31(12) 2_656 . ?
S5 Ce1 Rb3 46.36(11) . . ?
P2 Ce1 Rb3 60.88(8) . . ?
S4B Ce1 Rb3 66.6(2) . . ?
S4A Ce1 Rb3 156.11(11) 1_565 . ?
S5 Rb2 S8 62.52(3) 2_645 2_645 ?
S5 Rb2 S7 144.53(14) 2_645 1_445 ?
S8 Rb2 S7 95.82(13) 2_645 1_445 ?
S5 Rb2 S8 88.10(11) 2_645 1_445 ?
S8 Rb2 S8 79.89(9) 2_645 1_445 ?
S7 Rb2 S8 59.24(8) 1_445 1_445 ?
S5 Rb2 S6 142.68(14) 2_645 1_455 ?
S8 Rb2 S6 95.62(13) 2_645 1_455 ?
S7 Rb2 S6 61.07(3) 1_445 1_455 ?
S8 Rb2 S6 119.18(9) 1_445 1_455 ?
S5 Rb2 S2 121.94(4) 2_645 . ?
S8 Rb2 S2 175.23(7) 2_645 . ?
S7 Rb2 S2 81.11(13) 1_445 . ?
S8 Rb2 S2 101.47(11) 1_445 . ?
S6 Rb2 S2 79.72(13) 1_455 . ?
S5 Rb2 S8 86.87(11) 2_645 1_455 ?
S8 Rb2 S8 78.91(10) 2_645 1_455 ?
S7 Rb2 S8 117.89(9) 1_445 1_455 ?
S8 Rb2 S8 158.13(5) 1_445 1_455 ?
S6 Rb2 S8 58.10(9) 1_455 1_455 ?
S2 Rb2 S8 99.24(11) . 1_455 ?
S5 Rb2 S1 73.22(11) 2_645 . ?
S8 Rb2 S1 127.90(12) 2_645 . ?
S7 Rb2 S1 105.81(16) 1_445 . ?
S8 Rb2 S1 72.28(10) 1_445 . ?
S6 Rb2 S1 136.37(15) 1_455 . ?
S2 Rb2 S1 56.71(10) . . ?
S8 Rb2 S1 126.07(11) 1_455 . ?
S5 Rb2 S3 73.21(11) 2_645 . ?
S8 Rb2 S3 127.68(11) 2_645 . ?
S7 Rb2 S3 136.14(15) 1_445 . ?
S8 Rb2 S3 126.50(10) 1_445 . ?
S6 Rb2 S3 104.03(15) 1_455 . ?
S2 Rb2 S3 55.10(10) . . ?
S8 Rb2 S3 71.98(10) 1_455 . ?
S1 Rb2 S3 54.48(4) . . ?
S5 Rb2 P1 89.08(3) 2_645 . ?
S8 Rb2 P1 151.59(3) 2_645 . ?
S7 Rb2 P1 109.07(13) 1_445 . ?
S8 Rb2 P1 100.89(10) 1_445 . ?
S6 Rb2 P1 108.14(13) 1_455 . ?
S2 Rb2 P1 32.89(3) . . ?
S8 Rb2 P1 100.29(10) 1_455 . ?
S1 Rb2 P1 32.54(11) . . ?
S3 Rb2 P1 32.02(11) . . ?
S5 Rb2 P2 31.67(3) 2_645 2_645 ?
S8 Rb2 P2 30.86(3) 2_645 2_645 ?
S7 Rb2 P2 121.86(13) 1_445 2_645 ?
S8 Rb2 P2 82.58(9) 1_445 2_645 ?
S6 Rb2 P2 121.39(12) 1_455 2_645 ?
S2 Rb2 P2 153.59(3) . 2_645 ?
S8 Rb2 P2 81.99(9) 1_455 2_645 ?
S1 Rb2 P2 101.18(11) . 2_645 ?
S3 Rb2 P2 101.39(10) . 2_645 ?
P1 Rb2 P2 120.74(3) . 2_645 ?
S5 Rb2 P2 114.33(11) 2_645 1_445 ?
S8 Rb2 P2 81.52(9) 2_645 1_445 ?
S7 Rb2 P2 30.71(8) 1_445 1_445 ?
S8 Rb2 P2 29.67(5) 1_445 1_445 ?
S6 Rb2 P2 89.51(9) 1_455 1_445 ?
S2 Rb2 P2 97.38(9) . 1_445 ?
S8 Rb2 P2 139.69(5) 1_455 1_445 ?
S1 Rb2 P2 93.62(12) . 1_445 ?
S3 Rb2 P2 145.07(10) . 1_445 ?
P1 Rb2 P2 113.24(10) . 1_445 ?
P2 Rb2 P2 98.39(8) 2_645 1_445 ?
S5 Rb3 S5 163.46(5) . 1_545 ?
S5 Rb3 S8 86.33(11) . 2_745 ?
S5 Rb3 S8 86.18(10) 1_545 2_745 ?
S5 Rb3 S3 65.96(9) . . ?
S5 Rb3 S3 120.78(8) 1_545 . ?
S8 Rb3 S3 152.27(14) 2_745 . ?
S5 Rb3 S1 121.66(9) . . ?
S5 Rb3 S1 65.33(9) 1_545 . ?
S8 Rb3 S1 151.43(14) 2_745 . ?
S3 Rb3 S1 56.11(4) . . ?
S5 Rb3 S7 110.81(8) . 1_545 ?
S5 Rb3 S7 54.45(8) 1_545 1_545 ?
S8 Rb3 S7 89.77(11) 2_745 1_545 ?
S3 Rb3 S7 100.62(14) . 1_545 ?
S1 Rb3 S7 75.65(13) . 1_545 ?
S5 Rb3 S6 54.49(8) . . ?
S5 Rb3 S6 110.78(8) 1_545 . ?
S8 Rb3 S6 89.96(11) 2_745 . ?
S3 Rb3 S6 75.12(13) . . ?
S1 Rb3 S6 101.58(14) . . ?
S7 Rb3 S6 56.46(3) 1_545 . ?
S5 Rb3 S1 69.17(9) . 2_655 ?
S5 Rb3 S1 121.29(9) 1_545 2_655 ?
S8 Rb3 S1 69.02(11) 2_745 2_655 ?
S3 Rb3 S1 98.50(15) . 2_655 ?
S1 Rb3 S1 123.32(8) . 2_655 ?
S7 Rb3 S1 158.80(13) 1_545 2_655 ?
S6 Rb3 S1 121.00(12) . 2_655 ?
S5 Rb3 S3 121.63(9) . 2_645 ?
S5 Rb3 S3 68.89(8) 1_545 2_645 ?
S8 Rb3 S3 69.21(12) 2_745 2_645 ?
S3 Rb3 S3 123.84(8) . 2_645 ?
S1 Rb3 S3 97.03(15) . 2_645 ?
S7 Rb3 S3 120.72(12) 1_545 2_645 ?
S6 Rb3 S3 159.17(14) . 2_645 ?
S1 Rb3 S3 52.78(3) 2_655 2_645 ?
S5 Rb3 P1 92.06(10) . . ?
S5 Rb3 P1 91.28(9) 1_545 . ?
S8 Rb3 P1 164.66(4) 2_745 . ?
S3 Rb3 P1 30.53(11) . . ?
S1 Rb3 P1 30.85(11) . . ?
S7 Rb3 P1 76.52(10) 1_545 . ?
S6 Rb3 P1 76.79(10) . . ?
S1 Rb3 P1 124.49(12) 2_655 . ?
S3 Rb3 P1 123.77(12) 2_645 . ?
S5 Rb3 S5 98.29(12) . 2_645 ?
S5 Rb3 S5 98.23(11) 1_545 2_645 ?
S8 Rb3 S5 119.14(4) 2_745 2_645 ?
S3 Rb3 S5 66.90(11) . 2_645 ?
S1 Rb3 S5 66.23(11) . 2_645 ?
S7 Rb3 S5 140.42(12) 1_545 2_645 ?
S6 Rb3 S5 140.40(12) . 2_645 ?
S1 Rb3 S5 57.09(10) 2_655 2_645 ?
S3 Rb3 S5 56.97(11) 2_645 2_645 ?
P1 Rb3 S5 76.19(3) . 2_645 ?
S5 Rb3 Rb2 82.51(4) . 1_655 ?
S5 Rb3 Rb2 81.49(5) 1_545 1_655 ?
S8 Rb3 Rb2 48.40(3) 2_745 1_655 ?
S3 Rb3 Rb2 123.97(11) . 1_655 ?
S1 Rb3 Rb2 123.89(10) . 1_655 ?
S7 Rb3 Rb2 48.31(9) 1_545 1_655 ?
S6 Rb3 Rb2 49.03(9) . 1_655 ?
S1 Rb3 Rb2 112.38(9) 2_655 1_655 ?
S3 Rb3 Rb2 112.03(11) 2_645 1_655 ?
P1 Rb3 Rb2 116.26(3) . 1_655 ?
S5 Rb3 Rb2 167.53(3) 2_645 1_655 ?
S4A Rb4 S4B 13.29(14) . . ?
S4A Rb4 S2 68.53(11) . 2_646 ?
S4B Rb4 S2 81.7(2) . 2_646 ?
S4A Rb4 S6 146.17(15) . 2_746 ?
S4B Rb4 S6 159.5(3) . 2_746 ?
S2 Rb4 S6 78.22(9) 2_646 2_746 ?
S4A Rb4 S2 80.98(11) . 2_656 ?
S4B Rb4 S2 67.7(2) . 2_656 ?
S2 Rb4 S2 148.06(4) 2_646 2_656 ?
S6 Rb4 S2 132.84(9) 2_746 2_656 ?
S4A Rb4 S7 157.86(15) . 2_746 ?
S4B Rb4 S7 144.8(3) . 2_746 ?
S2 Rb4 S7 133.56(9) 2_646 2_746 ?
S6 Rb4 S7 55.50(3) 2_746 2_746 ?
S2 Rb4 S7 77.44(9) 2_656 2_746 ?
S4A Rb4 S8 132.29(11) . 2_746 ?
S4B Rb4 S8 131.1(2) . 2_746 ?
S2 Rb4 S8 97.01(10) 2_646 2_746 ?
S6 Rb4 S8 56.45(12) 2_746 2_746 ?
S2 Rb4 S8 96.56(11) 2_656 2_746 ?
S7 Rb4 S8 56.12(11) 2_746 2_746 ?
S4A Rb4 P2 163.59(12) . 2_746 ?
S4B Rb4 P2 162.2(2) . 2_746 ?
S2 Rb4 P2 103.59(11) 2_646 2_746 ?
S6 Rb4 P2 33.13(11) 2_746 2_746 ?
S2 Rb4 P2 103.28(11) 2_656 2_746 ?
S7 Rb4 P2 33.26(11) 2_746 2_746 ?
S8 Rb4 P2 32.17(3) 2_746 2_746 ?
S4A Rb4 S6 66.77(15) . . ?
S4B Rb4 S6 60.9(3) . . ?
S2 Rb4 S6 112.98(8) 2_646 . ?
S6 Rb4 S6 124.29(9) 2_746 . ?
S2 Rb4 S6 59.88(7) 2_656 . ?
S7 Rb4 S6 97.69(13) 2_746 . ?
S8 Rb4 S6 149.75(14) 2_746 . ?
P2 Rb4 S6 129.18(12) 2_746 . ?
S4A Rb4 S7 60.19(13) . 1_545 ?
S4B Rb4 S7 67.8(2) . 1_545 ?
S2 Rb4 S7 60.53(9) 2_646 1_545 ?
S6 Rb4 S7 98.28(13) 2_746 1_545 ?
S2 Rb4 S7 112.32(9) 2_656 1_545 ?
S7 Rb4 S7 124.66(9) 2_746 1_545 ?
S8 Rb4 S7 150.81(14) 2_746 1_545 ?
P2 Rb4 S7 129.66(12) 2_746 1_545 ?
S6 Rb4 S7 54.61(3) . 1_545 ?
S4A Rb4 S1 72.85(13) . 2_656 ?
S4B Rb4 S1 65.6(2) . 2_656 ?
S2 Rb4 S1 105.80(8) 2_646 2_656 ?
S6 Rb4 S1 124.19(14) 2_746 2_656 ?
S2 Rb4 S1 54.00(8) 2_656 2_656 ?
S7 Rb4 S1 97.93(13) 2_746 2_656 ?
S8 Rb4 S1 67.94(11) 2_746 2_656 ?
P2 Rb4 S1 96.60(10) 2_746 2_656 ?
S6 Rb4 S1 105.57(13) . 2_656 ?
S7 Rb4 S1 132.97(13) 1_545 2_656 ?
S4A Rb4 S3 66.29(15) . 2_646 ?
S4B Rb4 S3 71.9(3) . 2_646 ?
S2 Rb4 S3 53.34(8) 2_646 2_646 ?
S6 Rb4 S3 98.89(13) 2_746 2_646 ?
S2 Rb4 S3 106.15(8) 2_656 2_646 ?
S7 Rb4 S3 124.82(14) 2_746 2_646 ?
S8 Rb4 S3 68.91(11) 2_746 2_646 ?
P2 Rb4 S3 97.37(11) 2_746 2_646 ?
S6 Rb4 S3 132.60(13) . 2_646 ?
S7 Rb4 S3 105.19(14) 1_545 2_646 ?
S1 Rb4 S3 53.65(3) 2_656 2_646 ?
P1 S1 Ce1 102.1(2) . 1_545 ?
P1 S1 Rb3 86.6(2) . . ?
Ce1 S1 Rb3 93.17(17) 1_545 . ?
P1 S1 Rb2 75.97(15) . . ?
Ce1 S1 Rb2 162.1(2) 1_545 . ?
Rb3 S1 Rb2 104.37(14) . . ?
P1 S1 Rb4 91.6(2) . 2_646 ?
Ce1 S1 Rb4 87.53(14) 1_545 2_646 ?
Rb3 S1 Rb4 178.17(16) . 2_646 ?
Rb2 S1 Rb4 74.84(12) . 2_646 ?
P1 S1 Rb3 150.3(2) . 2_645 ?
Ce1 S1 Rb3 106.11(13) 1_545 2_645 ?
Rb3 S1 Rb3 82.62(12) . 2_645 ?
Rb2 S1 Rb3 79.99(12) . 2_645 ?
Rb4 S1 Rb3 98.81(15) 2_646 2_645 ?
P1 S2 Ce1 92.50(6) . 2_646 ?
P1 S2 Rb2 79.55(5) . . ?
Ce1 S2 Rb2 171.93(6) 2_646 . ?
P1 S2 Rb4 102.6(2) . 2_656 ?
Ce1 S2 Rb4 101.43(12) 2_646 2_656 ?
Rb2 S2 Rb4 81.84(9) . 2_656 ?
P1 S2 Rb4 99.7(2) . 2_646 ?
Ce1 S2 Rb4 100.11(13) 2_646 2_646 ?
Rb2 S2 Rb4 80.06(8) . 2_646 ?
Rb4 S2 Rb4 148.06(4) 2_656 2_646 ?
P1 S3 Ce1 104.6(3) . . ?
P1 S3 Rb3 87.3(2) . . ?
Ce1 S3 Rb3 93.51(19) . . ?
P1 S3 Rb2 74.99(17) . . ?
Ce1 S3 Rb2 162.7(2) . . ?
Rb3 S3 Rb2 103.70(13) . . ?
P1 S3 Rb4 92.5(2) . 2_656 ?
Ce1 S3 Rb4 87.78(14) . 2_656 ?
Rb3 S3 Rb4 178.70(19) . 2_656 ?
Rb2 S3 Rb4 75.02(14) . 2_656 ?
P1 S3 Rb3 149.1(2) . 2_655 ?
Ce1 S3 Rb3 104.87(13) . 2_655 ?
Rb3 S3 Rb3 81.85(12) . 2_655 ?
Rb2 S3 Rb3 79.65(13) . 2_655 ?
Rb4 S3 Rb3 97.66(15) 2_656 2_655 ?
S4B S4A P1 81.5(15) . . ?
S4B S4A Ce1 78.7(14) . 2_646 ?
P1 S4A Ce1 90.2(2) . 2_646 ?
S4B S4A Ce1 163.0(15) . 1_545 ?
P1 S4A Ce1 92.6(2) . 1_545 ?
Ce1 S4A Ce1 117.5(2) 2_646 1_545 ?
S4B S4A Rb4 83.8(16) . . ?
P1 S4A Rb4 161.7(3) . . ?
Ce1 S4A Rb4 97.46(16) 2_646 . ?
Ce1 S4A Rb4 98.45(16) 1_545 . ?
S4A S4B P1 77.3(15) . . ?
S4A S4B Ce1 86.4(14) . 2_646 ?
P1 S4B Ce1 91.0(5) . 2_646 ?
S4A S4B Ce1 152.9(16) . . ?
P1 S4B Ce1 93.8(5) . . ?
Ce1 S4B Ce1 119.7(4) 2_646 . ?
S4A S4B Rb4 83.0(15) . . ?
P1 S4B Rb4 157.5(6) . . ?
Ce1 S4B Rb4 98.4(4) 2_646 . ?
Ce1 S4B Rb4 99.0(4) . . ?
P2 S5 Ce1 71.59(5) . . ?
P2 S5 Rb2 89.94(6) . 2_655 ?
Ce1 S5 Rb2 161.52(5) . 2_655 ?
P2 S5 Rb3 97.9(2) . . ?
Ce1 S5 Rb3 91.41(12) . . ?
Rb2 S5 Rb3 90.49(12) 2_655 . ?
P2 S5 Rb3 98.5(2) . 1_565 ?
Ce1 S5 Rb3 91.60(12) . 1_565 ?
Rb2 S5 Rb3 91.78(11) 2_655 1_565 ?
Rb3 S5 Rb3 163.46(5) . 1_565 ?
P2 S5 Rb3 169.99(7) . 2_655 ?
Ce1 S5 Rb3 98.41(3) . 2_655 ?
Rb2 S5 Rb3 100.06(4) 2_655 2_655 ?
Rb3 S5 Rb3 81.76(8) . 2_655 ?
Rb3 S5 Rb3 81.71(9) 1_565 2_655 ?
P2 S6 Ce1 76.88(15) . . ?
P2 S6 Rb2 92.8(2) . 1_655 ?
Ce1 S6 Rb2 163.6(2) . 1_655 ?
P2 S6 Rb4 76.87(17) . 2_756 ?
Ce1 S6 Rb4 107.88(14) . 2_756 ?
Rb2 S6 Rb4 81.62(14) 1_655 2_756 ?
P2 S6 Rb3 90.2(2) . . ?
Ce1 S6 Rb3 90.09(17) . . ?
Rb2 S6 Rb3 77.03(11) 1_655 . ?
Rb4 S6 Rb3 154.46(18) 2_756 . ?
P2 S6 Rb4 153.6(2) . . ?
Ce1 S6 Rb4 94.64(15) . . ?
Rb2 S6 Rb4 100.02(12) 1_655 . ?
Rb4 S6 Rb4 82.31(14) 2_756 . ?
Rb3 S6 Rb4 114.96(13) . . ?
P2 S7 Ce1 76.35(16) . . ?
P2 S7 Rb2 92.6(2) . 1_665 ?
Ce1 S7 Rb2 164.2(2) . 1_665 ?
P2 S7 Rb4 75.74(17) . 2_756 ?
Ce1 S7 Rb4 106.62(15) . 2_756 ?
Rb2 S7 Rb4 80.98(14) 1_665 2_756 ?
P2 S7 Rb3 91.6(2) . 1_565 ?
Ce1 S7 Rb3 90.76(17) . 1_565 ?
Rb2 S7 Rb3 78.10(12) 1_665 1_565 ?
Rb4 S7 Rb3 154.96(18) 2_756 1_565 ?
P2 S7 Rb4 151.6(3) . 1_565 ?
Ce1 S7 Rb4 94.06(16) . 1_565 ?
Rb2 S7 Rb4 100.88(13) 1_665 1_565 ?
Rb4 S7 Rb4 81.73(14) 2_756 1_565 ?
Rb3 S7 Rb4 115.58(12) 1_565 1_565 ?
P2 S8 Rb2 90.06(6) . 2_655 ?
P2 S8 Rb2 92.9(2) . 1_665 ?
Rb2 S8 Rb2 101.31(13) 2_655 1_665 ?
P2 S8 Rb3 171.68(7) . 2_755 ?
Rb2 S8 Rb3 81.61(3) 2_655 2_755 ?
Rb2 S8 Rb3 88.83(11) 1_665 2_755 ?
P2 S8 Rb2 92.3(2) . 1_655 ?
Rb2 S8 Rb2 99.89(13) 2_655 1_655 ?
Rb2 S8 Rb2 158.13(5) 1_665 1_655 ?
Rb3 S8 Rb2 89.01(10) 2_755 1_655 ?
P2 S8 Rb4 76.01(5) . 2_756 ?
Rb2 S8 Rb4 166.06(5) 2_655 2_756 ?
Rb2 S8 Rb4 80.43(8) 1_665 2_756 ?
Rb3 S8 Rb4 112.31(4) 2_755 2_756 ?
Rb2 S8 Rb4 80.29(9) 1_655 2_756 ?
S3 P1 S2 108.5(3) . . ?
S3 P1 S1 109.41(8) . . ?
S2 P1 S1 110.8(3) . . ?
S3 P1 S4A 117.6(3) . . ?
S2 P1 S4A 107.91(18) . . ?
S1 P1 S4A 102.4(3) . . ?
S3 P1 S4B 99.9(4) . . ?
S2 P1 S4B 105.7(4) . . ?
S1 P1 S4B 121.5(4) . . ?
S4A P1 S4B 21.2(2) . . ?
S3 P1 Rb2 73.0(2) . . ?
S2 P1 Rb2 67.56(5) . . ?
S1 P1 Rb2 71.48(17) . . ?
S4A P1 Rb2 169.4(3) . . ?
S4B P1 Rb2 166.9(4) . . ?
S3 P1 Rb3 62.1(2) . . ?
S2 P1 Rb3 162.13(7) . . ?
S1 P1 Rb3 62.53(19) . . ?
S4A P1 Rb3 89.92(17) . . ?
S4B P1 Rb3 91.4(4) . . ?
Rb2 P1 Rb3 94.67(3) . . ?
S8 P2 S6 111.9(3) . . ?
S8 P2 S5 117.46(8) . . ?
S6 P2 S5 105.1(3) . . ?
S8 P2 S7 111.2(3) . . ?
S6 P2 S7 106.60(8) . . ?
S5 P2 S7 103.7(3) . . ?
S8 P2 Ce1 171.74(7) . . ?
S6 P2 Ce1 64.37(16) . . ?
S5 P2 Ce1 70.79(5) . . ?
S7 P2 Ce1 64.60(17) . . ?
S8 P2 Rb4 71.82(6) . 2_756 ?
S6 P2 Rb4 70.01(19) . 2_756 ?
S5 P2 Rb4 170.72(7) . 2_756 ?
S7 P2 Rb4 71.0(2) . 2_756 ?
Ce1 P2 Rb4 99.93(4) . 2_756 ?
S8 P2 Rb2 59.08(5) . 2_655 ?
S6 P2 Rb2 126.6(2) . 2_655 ?
S5 P2 Rb2 58.39(5) . 2_655 ?
S7 P2 Rb2 126.1(2) . 2_655 ?
Ce1 P2 Rb2 129.18(4) . 2_655 ?
Rb4 P2 Rb2 130.89(4) 2_756 2_655 ?
S8 P2 Rb2 57.4(2) . 1_665 ?
S6 P2 Rb2 141.48(19) . 1_665 ?
S5 P2 Rb2 112.4(2) . 1_665 ?
S7 P2 Rb2 56.74(19) . 1_665 ?
Ce1 P2 Rb2 120.34(13) . 1_665 ?
Rb4 P2 Rb2 71.60(7) 2_756 1_665 ?
Rb2 P2 Rb2 82.25(7) 2_655 1_665 ?
S8 P2 Rb2 58.3(2) . 1_655 ?
S6 P2 Rb2 57.13(18) . 1_655 ?
S5 P2 Rb2 112.7(2) . 1_655 ?
S7 P2 Rb2 142.7(2) . 1_655 ?
Ce1 P2 Rb2 120.21(13) . 1_655 ?
Rb4 P2 Rb2 71.77(7) 2_756 1_655 ?
Rb2 P2 Rb2 81.70(6) 2_655 1_655 ?
Rb2 P2 Rb2 112.66(3) 1_665 1_655 ?

loop_
_geom_bond_atom_site_label_1
_geom_bond_atom_site_label_2
_geom_bond_distance
_geom_bond_site_symmetry_2
_geom_bond_publ_flag
Ce1 S2 2.9095(13) 2_656 ?
Ce1 S4B 2.918(14) 2_656 ?
Ce1 S3 2.932(6) . ?
Ce1 S6 2.946(5) . ?
Ce1 S1 2.949(5) 1_565 ?
Ce1 S7 2.959(6) . ?
Ce1 S4A 2.970(6) 2_656 ?
Ce1 S5 3.1676(14) . ?
Ce1 P2 3.1827(13) . ?
Ce1 S4B 3.222(13) . ?
Ce1 S4A 3.242(5) 1_565 ?
Ce1 Rb3 4.7111(19) . ?
Rb2 S5 3.3216(14) 2_645 ?
Rb2 S8 3.3459(15) 2_645 ?
Rb2 S7 3.378(6) 1_445 ?
Rb2 S8 3.405(6) 1_445 ?
Rb2 S6 3.430(5) 1_455 ?
Rb2 S2 3.4558(14) . ?
Rb2 S8 3.473(6) 1_455 ?
Rb2 S1 3.594(6) . ?
Rb2 S3 3.640(6) . ?
Rb2 P1 3.6769(13) . ?
Rb2 P2 3.9002(13) 2_645 ?
Rb2 P2 4.036(5) 1_445 ?
Rb3 S5 3.410(7) . ?
Rb3 S5 3.414(7) 1_545 ?
Rb3 S8 3.4265(14) 2_745 ?
Rb3 S3 3.513(7) . ?
Rb3 S1 3.527(7) . ?
Rb3 S7 3.641(7) 1_545 ?
Rb3 S6 3.672(6) . ?
Rb3 S1 3.839(6) 2_655 ?
Rb3 S3 3.905(6) 2_645 ?
Rb3 P1 3.9687(14) . ?
Rb3 S5 3.9974(16) 2_645 ?
Rb4 S4A 3.302(7) . ?
Rb4 S4B 3.308(15) . ?
Rb4 S2 3.477(6) 2_646 ?
Rb4 S6 3.518(6) 2_746 ?
Rb4 S2 3.547(6) 2_656 ?
Rb4 S7 3.557(7) 2_746 ?
Rb4 S8 3.5694(16) 2_746 ?
Rb4 P2 3.6456(15) 2_746 ?
Rb4 S6 3.767(6) . ?
Rb4 S7 3.773(6) 1_545 ?
Rb4 S1 3.814(7) 2_656 ?
Rb4 S3 3.814(7) 2_646 ?
S1 P1 2.039(7) . ?
S2 P1 2.0304(17) . ?
S3 P1 2.018(7) . ?
S4A S4B 0.765(8) . ?
S4A P1 2.060(7) . ?
S4B P1 2.089(14) . ?
S5 P2 2.0475(19) . ?
S6 P2 2.046(6) . ?
S7 P2 2.063(6) . ?
S8 P2 2.0004(18) . ?
